data_7108400
loop_
_publ_author_name
'Chengyou Han'
'Zibin Zhang'
'Guocan Yu'
'Feihe Huang'

_publ_section_title
;
 Syntheses of a pillar[4]arene[1]quinone and a difunctionalized
 pillar[5]arene by partial oxidation
;
_journal_name_full Chem.Commun.
_journal_page_first 9876
_journal_paper_doi 10.1039/c2cc35498e
_journal_volume 48
_journal_year 2012
_chemical_formula_sum 'C45 H50 Cl4 O10'
_chemical_formula_weight 892.65
_chemical_name_systematic
;
?
;
_space_group_IT_number 5
_symmetry_cell_setting monoclinic
_symmetry_space_group_name_Hall 'C 2y'
_symmetry_space_group_name_H-M 'C 1 2 1'
_atom_sites_solution_hydrogens geom
_atom_sites_solution_primary direct
_atom_sites_solution_secondary difmap
_audit_creation_method SHELXL-97
_cell_angle_alpha 90.00
_cell_angle_beta 99.384(5)
_cell_angle_gamma 90.00
_cell_formula_units_Z 4
_cell_length_a 21.1700(12)
_cell_length_b 12.0046(5)
_cell_length_c 17.9282(9)
_cell_measurement_reflns_used 2842
_cell_measurement_temperature 140(2)
_cell_measurement_theta_max 29.5142
_cell_measurement_theta_min 3.1351
_cell_volume 4495.3(4)
_computing_data_collection 'CrysAlis PRO (Agilent Technologies, 2011)'
_computing_data_reduction 'CrysAlis PRO'
_computing_molecular_graphics 'OLEX2 (Dolomanov et al., 2009)'
_computing_publication_material OLEX2
_computing_structure_refinement 'SHELXL-97 (Sheldrick, 2008)'
_computing_structure_solution 'SHELXS-97 (Sheldrick, 2008)'
_diffrn_ambient_temperature 140(2)
_diffrn_detector_area_resol_mean 10.3592
_diffrn_measured_fraction_theta_full 0.991
_diffrn_measured_fraction_theta_max 0.991
_diffrn_measurement_device_type 'Xcalibur, Atlas, Gemini ultra'
_diffrn_measurement_method '\w scans'
_diffrn_radiation_monochromator graphite
_diffrn_radiation_source 'fine-focus sealed tube'
_diffrn_radiation_type MoK\a
_diffrn_radiation_wavelength 0.71073
_diffrn_reflns_av_R_equivalents 0.0232
_diffrn_reflns_av_sigmaI/netI 0.0356
_diffrn_reflns_limit_h_max 20
_diffrn_reflns_limit_h_min -25
_diffrn_reflns_limit_k_max 14
_diffrn_reflns_limit_k_min -12
_diffrn_reflns_limit_l_max 21
_diffrn_reflns_limit_l_min -21
_diffrn_reflns_number 9225
_diffrn_reflns_theta_full 25.35
_diffrn_reflns_theta_max 25.35
_diffrn_reflns_theta_min 3.14
_exptl_absorpt_coefficient_mu 0.319
_exptl_absorpt_correction_T_max 0.9216
_exptl_absorpt_correction_T_min 0.8965
_exptl_absorpt_correction_type multi-scan
_exptl_absorpt_process_details
;
CrysAlis PRO (Agilent Technologies, 2011)
;
_exptl_crystal_colour yellow
_exptl_crystal_density_diffrn 1.319
_exptl_crystal_density_method 'not measured'
_exptl_crystal_description block
_exptl_crystal_F_000 1872
_exptl_crystal_size_max 0.35
_exptl_crystal_size_mid 0.32
_exptl_crystal_size_min 0.26
_refine_diff_density_max 1.410
_refine_diff_density_min -1.572
_refine_diff_density_rms 0.113
_refine_ls_abs_structure_details 'Flack H D (1983), Acta Cryst. A39, 876-881'
_refine_ls_abs_structure_Flack 0.3(4)
_refine_ls_extinction_method none
_refine_ls_goodness_of_fit_ref 1.036
_refine_ls_hydrogen_treatment constr
_refine_ls_matrix_type full
_refine_ls_number_parameters 510
_refine_ls_number_reflns 4295
_refine_ls_number_restraints 5
_refine_ls_restrained_S_all 1.036
_refine_ls_R_factor_all 0.1332
_refine_ls_R_factor_gt 0.1174
_refine_ls_shift/su_max 0.000
_refine_ls_shift/su_mean 0.000
_refine_ls_structure_factor_coef Fsqd
_refine_ls_weighting_details 'calc w=1/[\s^2^(Fo^2^)+(0.0819P)^2^+59.7550P] where P=(Fo^2^+2Fc^2^)/3'
_refine_ls_weighting_scheme calc
_refine_ls_wR_factor_gt 0.2693
_refine_ls_wR_factor_ref 0.2784
_reflns_number_gt 3528
_reflns_number_total 4295
_reflns_threshold_expression >2sigma(I)
_cod_data_source_file c2cc35498e.txt
_cod_data_source_block 120620_hcy_poh_abs
_cod_original_sg_symbol_H-M 'C 2'
_cod_database_code 7108400

loop_
_symmetry_equiv_pos_as_xyz
'x, y, z'
'-x, y, -z'
'x+1/2, y+1/2, z'
'-x+1/2, y+1/2, -z'

loop_
_atom_site_label
_atom_site_type_symbol
_atom_site_fract_x
_atom_site_fract_y
_atom_site_fract_z
_atom_site_U_iso_or_equiv
_atom_site_adp_type
_atom_site_occupancy
_atom_site_symmetry_multiplicity
_atom_site_calc_flag
_atom_site_refinement_flags
Cl1 Cl 0.9290 0.2239 0.8586 0.129(2) Uiso 1 1 d D
Cl2 Cl 0.8167 0.3310 0.9123 0.149(3) Uiso 1 1 d D
Cl3 Cl 0.7640 0.5615 0.7557 0.257(7) Uani 1 1 d D
Cl4 Cl 0.7898 0.7258 0.6436 0.190(4) Uani 1 1 d D
O1 O 0.8806(3) 0.5568(8) 0.4993(4) 0.0453(19) Uani 1 1 d .
O2 O 0.7940(4) 0.2345(9) 0.6799(5) 0.055(2) Uani 1 1 d .
O3 O 0.5699(4) 0.6631(7) 0.5735(4) 0.0389(17) Uani 1 1 d .
O4 O 0.6729(4) 0.2672(7) 0.6962(4) 0.0423(18) Uani 1 1 d .
O5 O 0.6856(3) 0.9516(7) 0.7455(4) 0.0345(16) Uani 1 1 d .
O6 O 0.5965(4) 0.5727(8) 0.8707(4) 0.054(2) Uani 1 1 d .
O7 O 0.9236(3) 0.9592(9) 0.7699(5) 0.053(2) Uani 1 1 d .
O8 O 0.8040(4) 0.7586(8) 0.9855(4) 0.0429(19) Uani 1 1 d .
O9 O 0.9677(4) 0.6870(8) 0.5916(4) 0.0444(19) Uani 1 1 d .
O10 O 1.0140(3) 0.5734(8) 0.8955(4) 0.0368(17) Uani 1 1 d .
C1 C 0.9742(5) 0.4605(12) 0.6266(6) 0.041(3) Uani 1 1 d .
H1A H 0.9994 0.3939 0.6455 0.049 Uiso 1 1 calc R
H1B H 0.9900 0.4870 0.5807 0.049 Uiso 1 1 calc R
C2 C 0.8619(5) 0.4750(10) 0.5466(5) 0.036(2) Uani 1 1 d .
C3 C 0.9022(5) 0.4267(11) 0.6049(5) 0.037(3) Uani 1 1 d .
C4 C 0.8781(5) 0.3484(11) 0.6478(6) 0.041(3) Uani 1 1 d .
H4A H 0.9059 0.3164 0.6892 0.049 Uiso 1 1 calc R
C5 C 0.8152(5) 0.3136(10) 0.6340(5) 0.039(2) Uani 1 1 d .
C6 C 0.7726(5) 0.3617(11) 0.5731(5) 0.036(2) Uani 1 1 d .
C7 C 0.7969(5) 0.4431(10) 0.5310(5) 0.036(2) Uani 1 1 d .
H7A H 0.7692 0.4782 0.4908 0.043 Uiso 1 1 calc R
C8 C 0.7029(5) 0.3270(11) 0.5547(6) 0.040(3) Uani 1 1 d .
H8A H 0.6883 0.3344 0.4996 0.048 Uiso 1 1 calc R
H8B H 0.6991 0.2476 0.5683 0.048 Uiso 1 1 calc R
C9 C 0.5977(5) 0.5644(10) 0.6018(5) 0.031(2) Uani 1 1 d .
C10 C 0.6345(4) 0.4955(10) 0.5643(5) 0.030(2) Uani 1 1 d .
H10A H 0.6428 0.5166 0.5158 0.035 Uiso 1 1 calc R
C11 C 0.6598(5) 0.3958(10) 0.5961(6) 0.037(2) Uani 1 1 d .
C12 C 0.6463(5) 0.3674(9) 0.6662(5) 0.030(2) Uani 1 1 d .
C13 C 0.6104(4) 0.4363(9) 0.7059(5) 0.030(2) Uani 1 1 d .
H13A H 0.6031 0.4150 0.7548 0.036 Uiso 1 1 calc R
C14 C 0.5854(4) 0.5347(9) 0.6748(5) 0.028(2) Uani 1 1 d .
C15 C 0.5854(6) 0.7002(13) 0.5025(6) 0.052(3) Uani 1 1 d .
H15A H 0.5633 0.7706 0.4881 0.077 Uiso 1 1 calc R
H15B H 0.5718 0.6439 0.4636 0.077 Uiso 1 1 calc R
H15C H 0.6318 0.7113 0.5074 0.077 Uiso 1 1 calc R
C16 C 0.6629(6) 0.2354(11) 0.7723(7) 0.046(3) Uani 1 1 d .
H16A H 0.6841 0.1640 0.7861 0.069 Uiso 1 1 calc R
H16B H 0.6170 0.2282 0.7732 0.069 Uiso 1 1 calc R
H16C H 0.6811 0.2927 0.8085 0.069 Uiso 1 1 calc R
C17 C 0.5492(4) 0.6131(9) 0.7198(6) 0.032(2) Uani 1 1 d .
H17A H 0.5173 0.6560 0.6846 0.038 Uiso 1 1 calc R
H17B H 0.5260 0.5690 0.7533 0.038 Uiso 1 1 calc R
C18 C 0.6600(4) 0.8571(9) 0.7743(5) 0.0277(19) Uani 1 1 d .
C19 C 0.6173(4) 0.7885(9) 0.7346(5) 0.028(2) Uani 1 1 d .
H19A H 0.6018 0.8056 0.6831 0.034 Uiso 1 1 calc R
C20 C 0.5944(4) 0.6914(9) 0.7661(5) 0.028(2) Uani 1 1 d .
C21 C 0.6187(5) 0.6697(10) 0.8423(6) 0.036(2) Uani 1 1 d .
C22 C 0.6625(5) 0.7403(10) 0.8829(5) 0.032(2) Uani 1 1 d .
H22A H 0.6786 0.7238 0.9343 0.038 Uiso 1 1 calc R
C23 C 0.6841(4) 0.8358(9) 0.8502(5) 0.030(2) Uani 1 1 d .
C24 C 0.6634(6) 0.9757(10) 0.6667(6) 0.042(3) Uani 1 1 d .
H24A H 0.6842 1.0437 0.6525 0.063 Uiso 1 1 calc R
H24B H 0.6169 0.9865 0.6584 0.063 Uiso 1 1 calc R
H24C H 0.6740 0.9134 0.6357 0.063 Uiso 1 1 calc R
C25 C 0.6185(13) 0.5525(18) 0.9473(10) 0.131(10) Uani 1 1 d .
H25A H 0.6002 0.4825 0.9622 0.197 Uiso 1 1 calc R
H25B H 0.6053 0.6138 0.9775 0.197 Uiso 1 1 calc R
H25C H 0.6653 0.5471 0.9560 0.197 Uiso 1 1 calc R
C26 C 0.7346(4) 0.9142(9) 0.8957(5) 0.031(2) Uani 1 1 d .
H26A H 0.7254 0.9917 0.8783 0.037 Uiso 1 1 calc R
H26B H 0.7302 0.9107 0.9498 0.037 Uiso 1 1 calc R
C27 C 0.8936(5) 0.9118(10) 0.8239(7) 0.041(3) Uani 1 1 d .
C28 C 0.8315(5) 0.9406(10) 0.8342(6) 0.038(2) Uani 1 1 d .
H28A H 0.8097 0.9979 0.8037 0.045 Uiso 1 1 calc R
C29 C 0.7998(5) 0.8875(9) 0.8885(5) 0.030(2) Uani 1 1 d .
C30 C 0.8358(4) 0.8048(9) 0.9332(5) 0.0274(19) Uani 1 1 d .
C31 C 0.8983(5) 0.7805(9) 0.9251(5) 0.032(2) Uani 1 1 d .
H31A H 0.9216 0.7269 0.9576 0.038 Uiso 1 1 calc R
C32 C 0.9277(4) 0.8328(9) 0.8707(5) 0.031(2) Uani 1 1 d .
C33 C 0.8838(7) 1.0217(15) 0.7115(8) 0.071(5) Uani 1 1 d .
H33A H 0.9101 1.0509 0.6758 0.106 Uiso 1 1 calc R
H33B H 0.8637 1.0837 0.7343 0.106 Uiso 1 1 calc R
H33C H 0.8505 0.9728 0.6846 0.106 Uiso 1 1 calc R
C34 C 0.8325(6) 0.6654(12) 1.0274(8) 0.057(3) Uani 1 1 d .
H34A H 0.8049 0.6412 1.0633 0.085 Uiso 1 1 calc R
H34B H 0.8745 0.6866 1.0551 0.085 Uiso 1 1 calc R
H34C H 0.8375 0.6042 0.9927 0.085 Uiso 1 1 calc R
C35 C 0.9952(5) 0.8025(10) 0.8605(6) 0.037(2) Uani 1 1 d .
H35A H 1.0194 0.7763 0.9093 0.044 Uiso 1 1 calc R
H35B H 1.0170 0.8694 0.8449 0.044 Uiso 1 1 calc R
C36 C 0.9782(5) 0.6601(12) 0.6681(5) 0.037(2) Uani 1 1 d .
C37 C 0.9838(4) 0.7415(11) 0.7245(6) 0.037(2) Uani 1 1 d .
H37A H 0.9801 0.8181 0.7112 0.044 Uiso 1 1 calc R
C38 C 0.9949(4) 0.7104(10) 0.8004(5) 0.032(2) Uani 1 1 d .
C39 C 1.0020(4) 0.6004(11) 0.8188(6) 0.036(2) Uani 1 1 d .
C40 C 0.9985(4) 0.5189(10) 0.7623(5) 0.032(2) Uani 1 1 d .
H40A H 1.0054 0.4428 0.7759 0.039 Uiso 1 1 calc R
C41 C 0.9847(4) 0.5495(11) 0.6855(6) 0.037(3) Uani 1 1 d .
C42 C 1.0416(6) 0.4682(12) 0.9145(6) 0.050(3) Uani 1 1 d .
H42A H 1.0482 0.4587 0.9696 0.075 Uiso 1 1 calc R
H42B H 1.0828 0.4631 0.8967 0.075 Uiso 1 1 calc R
H42C H 1.0129 0.4097 0.8906 0.075 Uiso 1 1 calc R
C43 C 0.9536(7) 0.8028(13) 0.5741(7) 0.063(4) Uani 1 1 d .
H43A H 0.9466 0.8132 0.5191 0.094 Uiso 1 1 calc R
H43B H 0.9897 0.8490 0.5972 0.094 Uiso 1 1 calc R
H43C H 0.9150 0.8246 0.5940 0.094 Uiso 1 1 calc R
C44 C 0.8720(10) 0.3309(19) 0.8475(12) 0.28(3) Uani 1 1 d D
H44A H 0.8475 0.3265 0.7956 0.336 Uiso 1 1 calc R
H44B H 0.8950 0.4031 0.8520 0.336 Uiso 1 1 calc R
C45 C 0.8199(6) 0.6564(14) 0.7267(8) 0.090(5) Uani 1 1 d D
H45A H 0.8324 0.7118 0.7673 0.108 Uiso 1 1 calc R
H45B H 0.8589 0.6150 0.7194 0.108 Uiso 1 1 calc R

loop_
_atom_site_aniso_label
_atom_site_aniso_U_11
_atom_site_aniso_U_22
_atom_site_aniso_U_33
_atom_site_aniso_U_23
_atom_site_aniso_U_13
_atom_site_aniso_U_12
Cl3 0.176(9) 0.194(11) 0.41(2) -0.043(12) 0.076(11) -0.048(9)
Cl4 0.349(12) 0.107(5) 0.152(6) 0.025(5) 0.154(8) 0.022(7)
O1 0.038(4) 0.066(6) 0.032(4) 0.004(4) 0.005(3) -0.004(4)
O2 0.051(5) 0.050(5) 0.064(5) 0.020(5) 0.009(4) 0.009(4)
O3 0.047(4) 0.033(4) 0.036(4) 0.015(3) 0.003(3) 0.001(3)
O4 0.049(4) 0.033(4) 0.045(4) 0.008(3) 0.010(3) 0.010(3)
O5 0.038(4) 0.029(4) 0.036(4) 0.002(3) 0.003(3) -0.007(3)
O6 0.071(5) 0.049(5) 0.039(4) 0.014(4) -0.001(4) -0.023(4)
O7 0.029(4) 0.060(5) 0.067(5) 0.030(5) 0.004(3) 0.005(4)
O8 0.048(4) 0.048(5) 0.035(4) 0.018(3) 0.014(3) 0.010(4)
O9 0.046(4) 0.059(5) 0.026(4) 0.015(4) -0.001(3) -0.004(4)
O10 0.039(4) 0.044(4) 0.026(3) 0.002(3) -0.001(3) 0.006(3)
C1 0.029(5) 0.060(7) 0.032(5) -0.007(5) 0.001(4) 0.005(5)
C2 0.041(5) 0.042(6) 0.026(5) -0.007(4) 0.009(4) 0.002(5)
C3 0.027(5) 0.060(7) 0.024(4) -0.005(5) 0.006(4) 0.014(5)
C4 0.031(5) 0.045(6) 0.042(6) -0.004(5) -0.007(4) 0.018(5)
C5 0.053(6) 0.034(6) 0.028(5) -0.006(4) 0.002(4) 0.012(5)
C6 0.033(5) 0.047(6) 0.027(5) -0.011(5) -0.001(4) 0.018(5)
C7 0.042(5) 0.046(6) 0.017(4) -0.003(4) 0.001(4) 0.011(5)
C8 0.041(6) 0.042(6) 0.036(5) -0.016(5) 0.002(4) 0.006(5)
C9 0.035(5) 0.030(5) 0.026(5) 0.001(4) -0.006(4) -0.008(4)
C10 0.030(5) 0.034(5) 0.025(4) 0.005(4) 0.003(4) -0.007(4)
C11 0.028(5) 0.043(6) 0.037(5) -0.018(5) -0.003(4) -0.005(5)
C12 0.029(5) 0.026(5) 0.034(5) 0.001(4) 0.000(4) 0.000(4)
C13 0.024(4) 0.031(5) 0.032(5) 0.005(4) 0.000(4) -0.005(4)
C14 0.027(4) 0.024(5) 0.030(5) 0.007(4) -0.001(4) -0.008(4)
C15 0.056(7) 0.061(8) 0.040(6) 0.026(6) 0.014(5) 0.003(6)
C16 0.048(6) 0.034(6) 0.057(7) 0.021(6) 0.008(5) 0.010(5)
C17 0.026(5) 0.025(5) 0.044(6) 0.006(4) 0.004(4) -0.005(4)
C18 0.026(4) 0.027(5) 0.031(5) 0.000(4) 0.008(4) 0.002(4)
C19 0.028(5) 0.028(5) 0.031(5) 0.005(4) 0.009(4) 0.001(4)
C20 0.026(4) 0.031(5) 0.029(5) 0.001(4) 0.010(4) 0.000(4)
C21 0.046(6) 0.025(5) 0.038(5) 0.007(4) 0.009(5) 0.004(5)
C22 0.036(5) 0.033(5) 0.028(5) 0.004(4) 0.006(4) 0.000(4)
C23 0.032(5) 0.029(5) 0.033(5) -0.005(4) 0.014(4) 0.012(4)
C24 0.054(6) 0.038(6) 0.031(5) 0.013(5) 0.000(5) -0.014(5)
C25 0.21(2) 0.091(14) 0.073(12) 0.035(11) -0.029(14) -0.096(17)
C26 0.035(5) 0.027(5) 0.028(4) -0.007(4) -0.001(4) 0.003(4)
C27 0.034(5) 0.031(6) 0.056(7) 0.016(5) 0.001(5) -0.003(5)
C28 0.040(5) 0.031(5) 0.039(5) 0.014(5) -0.005(4) -0.001(5)
C29 0.042(5) 0.023(5) 0.027(5) -0.009(4) 0.013(4) -0.002(4)
C30 0.035(5) 0.026(5) 0.022(4) 0.001(4) 0.006(4) 0.004(4)
C31 0.042(5) 0.027(5) 0.024(4) 0.001(4) -0.001(4) 0.004(4)
C32 0.032(5) 0.031(5) 0.028(5) 0.001(4) 0.001(4) -0.006(4)
C33 0.056(8) 0.084(11) 0.069(9) 0.049(9) 0.004(7) -0.009(8)
C34 0.054(7) 0.054(8) 0.065(8) 0.025(7) 0.018(6) 0.002(6)
C35 0.034(5) 0.038(6) 0.032(5) 0.008(5) -0.010(4) 0.007(5)
C36 0.025(5) 0.063(7) 0.021(4) 0.011(5) -0.005(4) -0.005(5)
C37 0.026(5) 0.048(6) 0.034(5) 0.007(5) -0.002(4) 0.000(5)
C38 0.020(4) 0.043(6) 0.033(5) 0.002(5) 0.005(4) 0.003(4)
C39 0.023(5) 0.056(7) 0.029(5) 0.006(5) 0.004(4) 0.003(5)
C40 0.026(5) 0.039(6) 0.034(5) 0.004(4) 0.008(4) 0.011(4)
C41 0.018(4) 0.061(8) 0.032(5) -0.003(5) 0.002(4) 0.004(5)
C42 0.070(8) 0.053(7) 0.025(5) 0.011(5) 0.000(5) 0.012(7)
C43 0.060(8) 0.067(9) 0.051(7) 0.030(7) -0.019(6) -0.003(7)
C44 0.085(16) 0.60(10) 0.15(2) -0.13(5) 0.030(16) 0.02(4)
C45 0.073(10) 0.084(12) 0.107(14) -0.011(11) 0.001(9) -0.027(10)

loop_
_atom_type_symbol
_atom_type_description
_atom_type_scat_dispersion_real
_atom_type_scat_dispersion_imag
_atom_type_scat_source
C C 0.0033 0.0016 'International Tables Vol C Tables 4.2.6.8 and 6.1.1.4'
H H 0.0000 0.0000 'International Tables Vol C Tables 4.2.6.8 and 6.1.1.4'
Cl Cl 0.1484 0.1585 'International Tables Vol C Tables 4.2.6.8 and 6.1.1.4'
O O 0.0106 0.0060 'International Tables Vol C Tables 4.2.6.8 and 6.1.1.4'

loop_
_geom_angle_atom_site_label_1
_geom_angle_atom_site_label_2
_geom_angle_atom_site_label_3
_geom_angle
C9 O3 C15 116.6(9)
C12 O4 C16 118.2(8)
C18 O5 C24 116.3(7)
C21 O6 C25 115.4(10)
C27 O7 C33 116.5(9)
C30 O8 C34 118.0(8)
C36 O9 C43 115.5(10)
C39 O10 C42 116.6(8)
C41 C1 C3 112.9(8)
C41 C1 H1A 109.0
C3 C1 H1A 109.0
C41 C1 H1B 109.0
C3 C1 H1B 109.0
H1A C1 H1B 107.8
C3 C2 O1 124.0(9)
C3 C2 C7 120.2(10)
O1 C2 C7 115.8(9)
C4 C3 C2 118.6(9)
C4 C3 C1 118.5(9)
C2 C3 C1 122.8(10)
C3 C4 C5 123.1(10)
C3 C4 H4A 118.4
C5 C4 H4A 118.4
C4 C5 O2 120.1(9)
C4 C5 C6 119.2(10)
O2 C5 C6 120.7(10)
C7 C6 C5 117.4(10)
C7 C6 C8 120.7(9)
C5 C6 C8 121.9(10)
C6 C7 C2 121.4(9)
C6 C7 H7A 119.3
C2 C7 H7A 119.3
C11 C8 C6 112.8(8)
C11 C8 H8A 109.0
C6 C8 H8A 109.0
C11 C8 H8B 109.0
C6 C8 H8B 109.0
H8A C8 H8B 107.8
O3 C9 C10 125.0(9)
O3 C9 C14 115.1(9)
C10 C9 C14 120.0(9)
C9 C10 C11 121.6(9)
C9 C10 H10A 119.2
C11 C10 H10A 119.2
C12 C11 C10 117.6(9)
C12 C11 C8 123.0(10)
C10 C11 C8 119.3(10)
C11 C12 C13 122.0(9)
C11 C12 O4 115.7(9)
C13 C12 O4 122.2(9)
C14 C13 C12 120.5(9)
C14 C13 H13A 119.7
C12 C13 H13A 119.7
C13 C14 C9 118.3(9)
C13 C14 C17 120.6(8)
C9 C14 C17 121.0(8)
O3 C15 H15A 109.5
O3 C15 H15B 109.5
H15A C15 H15B 109.5
O3 C15 H15C 109.5
H15A C15 H15C 109.5
H15B C15 H15C 109.5
O4 C16 H16A 109.5
O4 C16 H16B 109.5
H16A C16 H16B 109.5
O4 C16 H16C 109.5
H16A C16 H16C 109.5
H16B C16 H16C 109.5
C20 C17 C14 110.5(7)
C20 C17 H17A 109.5
C14 C17 H17A 109.5
C20 C17 H17B 109.5
C14 C17 H17B 109.5
H17A C17 H17B 108.1
C19 C18 O5 125.0(9)
C19 C18 C23 120.8(9)
O5 C18 C23 114.1(8)
C18 C19 C20 122.7(9)
C18 C19 H19A 118.7
C20 C19 H19A 118.6
C21 C20 C19 116.6(9)
C21 C20 C17 121.6(9)
C19 C20 C17 121.8(8)
C22 C21 O6 124.3(9)
C22 C21 C20 120.6(9)
O6 C21 C20 115.0(9)
C21 C22 C23 121.5(9)
C21 C22 H22A 119.2
C23 C22 H22A 119.2
C22 C23 C18 117.8(9)
C22 C23 C26 121.4(8)
C18 C23 C26 120.7(9)
O5 C24 H24A 109.5
O5 C24 H24B 109.5
H24A C24 H24B 109.5
O5 C24 H24C 109.5
H24A C24 H24C 109.5
H24B C24 H24C 109.5
O6 C25 H25A 109.5
O6 C25 H25B 109.5
H25A C25 H25B 109.5
O6 C25 H25C 109.5
H25A C25 H25C 109.5
H25B C25 H25C 109.5
C29 C26 C23 113.9(8)
C29 C26 H26A 108.8
C23 C26 H26A 108.8
C29 C26 H26B 108.8
C23 C26 H26B 108.8
H26A C26 H26B 107.7
O7 C27 C32 117.1(9)
O7 C27 C28 123.1(9)
C32 C27 C28 119.7(10)
C27 C28 C29 122.6(9)
C27 C28 H28A 118.7
C29 C28 H28A 118.7
C30 C29 C28 115.6(9)
C30 C29 C26 122.6(9)
C28 C29 C26 121.8(9)
O8 C30 C31 125.1(8)
O8 C30 C29 113.3(8)
C31 C30 C29 121.5(8)
C30 C31 C32 121.5(9)
C30 C31 H31A 119.2
C32 C31 H31A 119.2
C27 C32 C31 118.9(9)
C27 C32 C35 120.0(9)
C31 C32 C35 121.0(9)
O7 C33 H33A 109.5
O7 C33 H33B 109.5
H33A C33 H33B 109.5
O7 C33 H33C 109.5
H33A C33 H33C 109.5
H33B C33 H33C 109.5
O8 C34 H34A 109.5
O8 C34 H34B 109.5
H34A C34 H34B 109.5
O8 C34 H34C 109.5
H34A C34 H34C 109.5
H34B C34 H34C 109.5
C32 C35 C38 111.1(8)
C32 C35 H35A 109.4
C38 C35 H35A 109.4
C32 C35 H35B 109.4
C38 C35 H35B 109.4
H35A C35 H35B 108.0
C41 C36 O9 116.4(10)
C41 C36 C37 121.4(9)
O9 C36 C37 122.2(11)
C38 C37 C36 120.0(11)
C38 C37 H37A 120.0
C36 C37 H37A 120.0
C39 C38 C37 119.4(10)
C39 C38 C35 122.4(9)
C37 C38 C35 118.1(10)
C38 C39 O10 117.3(10)
C38 C39 C40 120.7(9)
O10 C39 C40 122.0(10)
C39 C40 C41 120.1(10)
C39 C40 H40A 119.9
C41 C40 H40A 119.9
C36 C41 C40 118.3(10)
C36 C41 C1 122.4(10)
C40 C41 C1 119.2(11)
O10 C42 H42A 109.5
O10 C42 H42B 109.5
H42A C42 H42B 109.5
O10 C42 H42C 109.5
H42A C42 H42C 109.5
H42B C42 H42C 109.5
O9 C43 H43A 109.5
O9 C43 H43B 109.5
H43A C43 H43B 109.5
O9 C43 H43C 109.5
H43A C43 H43C 109.5
H43B C43 H43C 109.5
Cl1 C44 Cl2 116.1(8)
Cl1 C44 H44A 108.2
Cl2 C44 H44A 108.2
Cl1 C44 H44B 108.3
Cl2 C44 H44B 108.3
H44A C44 H44B 107.4
Cl4 C45 Cl3 112.9(6)
Cl4 C45 H45A 109.0
Cl3 C45 H45A 109.0
Cl4 C45 H45B 109.0
Cl3 C45 H45B 109.0
H45A C45 H45B 107.8

loop_
_geom_bond_atom_site_label_1
_geom_bond_atom_site_label_2
_geom_bond_distance
Cl1 C44 1.751(11)
Cl2 C44 1.780(10)
Cl3 C45 1.781(9)
Cl4 C45 1.735(9)
O1 C2 1.395(13)
O2 C5 1.379(14)
O3 C9 1.382(12)
O3 C15 1.435(12)
O4 C12 1.398(12)
O4 C16 1.465(13)
O5 C18 1.392(12)
O5 C24 1.443(12)
O6 C21 1.383(13)
O6 C25 1.398(18)
O7 C27 1.365(13)
O7 C33 1.443(14)
O8 C30 1.360(11)
O8 C34 1.425(14)
O9 C36 1.391(11)
O9 C43 1.445(16)
O10 C39 1.395(11)
O10 C42 1.410(14)
C1 C41 1.493(16)
C1 C3 1.562(14)
C1 H1A 0.9900
C1 H1B 0.9900
C2 C3 1.367(14)
C2 C7 1.412(15)
C3 C4 1.366(16)
C4 C5 1.378(15)
C4 H4A 0.9500
C5 C6 1.422(14)
C6 C7 1.384(16)
C6 C8 1.516(14)
C7 H7A 0.9500
C8 C11 1.512(14)
C8 H8A 0.9900
C8 H8B 0.9900
C9 C10 1.384(15)
C9 C14 1.419(13)
C10 C11 1.394(15)
C10 H10A 0.9500
C11 C12 1.375(14)
C12 C13 1.394(14)
C13 C14 1.375(13)
C13 H13A 0.9500
C14 C17 1.525(14)
C15 H15A 0.9800
C15 H15B 0.9800
C15 H15C 0.9800
C16 H16A 0.9800
C16 H16B 0.9800
C16 H16C 0.9800
C17 C20 1.494(13)
C17 H17A 0.9900
C17 H17B 0.9900
C18 C19 1.339(13)
C18 C23 1.397(13)
C19 C20 1.415(13)
C19 H19A 0.9500
C20 C21 1.402(13)
C21 C22 1.375(15)
C22 C23 1.397(14)
C22 H22A 0.9500
C23 C26 1.552(13)
C24 H24A 0.9800
C24 H24B 0.9800
C24 H24C 0.9800
C25 H25A 0.9800
C25 H25B 0.9800
C25 H25C 0.9800
C26 C29 1.444(13)
C26 H26A 0.9900
C26 H26B 0.9900
C27 C32 1.389(14)
C27 C28 1.400(15)
C28 C29 1.420(14)
C28 H28A 0.9500
C29 C30 1.418(13)
C30 C31 1.385(13)
C31 C32 1.390(14)
C31 H31A 0.9500
C32 C35 1.514(14)
C33 H33A 0.9800
C33 H33B 0.9800
C33 H33C 0.9800
C34 H34A 0.9800
C34 H34B 0.9800
C34 H34C 0.9800
C35 C38 1.544(15)
C35 H35A 0.9900
C35 H35B 0.9900
C36 C41 1.366(17)
C36 C37 1.397(16)
C37 C38 1.392(13)
C37 H37A 0.9500
C38 C39 1.364(16)
C39 C40 1.401(15)
C40 C41 1.409(14)
C40 H40A 0.9500
C42 H42A 0.9800
C42 H42B 0.9800
C42 H42C 0.9800
C43 H43A 0.9800
C43 H43B 0.9800
C43 H43C 0.9800
C44 H44A 0.9900
C44 H44B 0.9900
C45 H45A 0.9900
C45 H45B 0.9900
